data_7213095
loop_
_publ_author_name
'Nakazono, Takeo'
'Nakano, Motohiro'
'Tamura, Hatsue'
'Matsubayashi, Gen&#x2010;etsu'

_publ_section_title
;
 Properties of Pt(ii) complexes with a sulfur&#x2010;rich dithiolate
 ligand having alkyl chains and of their oxidized species. The
 X&#x2010;ray crystal structure of [NBun4]2[Pt{C6S8(C10H21)2}]
;
_journal_issue 10
_journal_name_full 'Journal of Materials Chemistry'
_journal_page_first 2413
_journal_paper_doi 10.1039/a903821c
_journal_volume 9
_journal_year 1999
_chemical_formula_moiety ' C16 H36 N 1+, C16 H36 N 1+, C52 H84 Pt S16 2- '
_chemical_formula_sum 'C84 H156 N2 Pt S16'
_chemical_formula_weight 1902.22
_space_group_IT_number 2
_symmetry_cell_setting triclinic
_symmetry_Int_Tables_number 2
_symmetry_space_group_name_Hall '-P 1'
_symmetry_space_group_name_H-M 'P -1'
_atom_sites_solution_primary direct
_atom_sites_solution_secondary difmap
_audit_creation_date 'May 17 1999'
_audit_creation_method 'from TEXRAY.INF file'
_cell_angle_alpha 99.93(2)
_cell_angle_beta 101.19(2)
_cell_angle_gamma 83.39(1)
_cell_formula_units_Z 1
_cell_length_a 12.416(2)
_cell_length_b 22.881(4)
_cell_length_c 9.315(2)
_cell_measurement_reflns_used 23
_cell_measurement_temperature 296.2
_cell_measurement_theta_max 11.5
_cell_measurement_theta_min 11.4
_cell_volume 2548.0(8)
_computing_cell_refinement 'MSC/AFC Diffractometer Control'
_computing_data_collection 'MSC/AFC Diffractometer Control'
_computing_data_reduction teXsan
_computing_publication_material teXsan
_computing_structure_refinement teXsan
_computing_structure_solution SHELXS86
_diffrn_ambient_temperature 296.2
_diffrn_measurement_device_type 'Rigaku AFC5R'
_diffrn_measurement_method \w-2\q
_diffrn_radiation_detector 'scintillation counter'
_diffrn_radiation_monochromator graphite
_diffrn_radiation_source 'Rigaku rotating anode'
_diffrn_radiation_type 'Mo K\a'
_diffrn_radiation_wavelength 0.7107
_diffrn_reflns_av_R_equivalents 0.027
_diffrn_reflns_av_sigmaI/netI 0.093
_diffrn_reflns_limit_h_max 16
_diffrn_reflns_limit_h_min 0
_diffrn_reflns_limit_k_max 29
_diffrn_reflns_limit_k_min -29
_diffrn_reflns_limit_l_max 11
_diffrn_reflns_limit_l_min -12
_diffrn_reflns_number 12199
_diffrn_reflns_reduction_process 'Lp corrections applied'
_diffrn_reflns_theta_max 27.51
_diffrn_reflns_theta_min 2.55
_diffrn_standards_decay_% -7.41
_diffrn_standards_interval_count 150
_diffrn_standards_number 3
_exptl_absorpt_coefficient_mu 1.738
_exptl_absorpt_correction_T_max 0.840
_exptl_absorpt_correction_T_min 0.544
_exptl_absorpt_correction_type psi-scan
_exptl_absorpt_process_details '(North, Phillips & Mathews, 1968)'
_exptl_crystal_colour purple
_exptl_crystal_density_diffrn 1.240
_exptl_crystal_density_method 'not measured'
_exptl_crystal_description prismatic
_exptl_crystal_F_000 1008
_exptl_crystal_size_max 0.50
_exptl_crystal_size_mid 0.30
_exptl_crystal_size_min 0.10
_refine_diff_density_max 0.56
_refine_diff_density_min -0.37
_refine_ls_extinction_method none
_refine_ls_goodness_of_fit_ref 1.560
_refine_ls_hydrogen_treatment noref
_refine_ls_matrix_type full
_refine_ls_number_constraints 0
_refine_ls_number_parameters 475
_refine_ls_number_reflns 6598
_refine_ls_number_restraints 0
_refine_ls_R_factor_gt 0.039
_refine_ls_shift/su_max 0.027
_refine_ls_shift/su_mean 0.002
_refine_ls_structure_factor_coef F
_refine_ls_weighting_details 'w = 1/[\s^2^(Fo) + 0.0001|Fo|^2^]'
_refine_ls_weighting_scheme calc
_refine_ls_wR_factor_gt 0.043
_refine_ls_wR_factor_ref 0.043
_reflns_number_gt 6598
_reflns_number_total 11662
_reflns_threshold_expression I>3\s(I)
_cod_data_source_file 903821csup1.cif
_cod_data_source_block Ptetdt
_cod_depositor_comments
;
The following automatic conversions were performed:

'_atom_sites_solution_primary' value ' direct methods ' was changed
to 'direct'.

'_atom_sites_solution_secondary' value ' difference Fourier map ' was
changed to 'difmap'.

Automatic conversion script
Id: cif_fix_values 6452 2018-10-05 10:23:21Z andrius 
;
_cod_original_cell_volume 2548.0(7)
_cod_original_sg_symbol_H-M 'P -1         '
_cod_original_formula_sum 'C84 H156 N2 Pt S16 '
_cod_database_code 7213095

loop_
_symmetry_equiv_pos_as_xyz
x,y,z
-x,-y,-z

loop_
_atom_site_label
_atom_site_type_symbol
_atom_site_fract_x
_atom_site_fract_y
_atom_site_fract_z
_atom_site_U_iso_or_equiv
_atom_site_adp_type
_atom_site_occupancy
_atom_site_calc_flag
_atom_site_calc_attached_atom
Pt1 Pt 0.5000 0.0000 0.0000 0.05395(8) Uani 1.00 d .
S1 S 0.3974(1) 0.08333(6) -0.0774(1) 0.0671(4) Uani 1.00 d .
S2 S 0.4002(1) 0.00508(6) 0.1875(1) 0.0666(4) Uani 1.00 d .
S3 S 0.1998(1) 0.15615(6) 0.0255(1) 0.0719(4) Uani 1.00 d .
S4 S 0.1988(1) 0.08491(6) 0.2591(1) 0.0693(4) Uani 1.00 d .
S5 S 0.0116(1) 0.25131(6) 0.1550(1) 0.0761(4) Uani 1.00 d .
S6 S 0.0146(1) 0.18212(6) 0.3926(1) 0.0704(4) Uani 1.00 d .
S7 S -0.1116(1) 0.35839(6) 0.3008(2) 0.0921(5) Uani 1.00 d .
S8 S -0.1131(1) 0.27998(6) 0.5673(1) 0.0803(5) Uani 1.00 d .
N1 N -0.3126(3) 0.1127(2) 0.4661(4) 0.061(1) Uani 1.00 d .
C1 C 0.3041(3) 0.0982(2) 0.0463(5) 0.061(1) Uani 1.00 d .
C2 C 0.3054(3) 0.0658(2) 0.1541(4) 0.057(1) Uani 1.00 d .
C3 C 0.1477(4) 0.1498(2) 0.1842(5) 0.062(1) Uani 1.00 d .
C4 C 0.0724(4) 0.1895(2) 0.2388(5) 0.064(1) Uani 1.00 d .
C5 C -0.0427(4) 0.2884(2) 0.3115(5) 0.065(1) Uani 1.00 d .
C6 C -0.0419(3) 0.2558(2) 0.4193(5) 0.064(1) Uani 1.00 d .
C7 C -0.0046(5) 0.4004(2) 0.2745(6) 0.089(2) Uani 1.00 d .
C8 C 0.0788(5) 0.4191(2) 0.4112(6) 0.091(2) Uani 1.00 d .
C9 C 0.1535(5) 0.4634(3) 0.3852(6) 0.098(2) Uani 1.00 d .
C10 C 0.2364(5) 0.4864(3) 0.5175(7) 0.098(2) Uani 1.00 d .
C11 C 0.3032(5) 0.5314(3) 0.4849(7) 0.101(2) Uani 1.00 d .
C12 C 0.3878(5) 0.5563(3) 0.6124(7) 0.109(2) Uani 1.00 d .
C13 C 0.4491(6) 0.6039(3) 0.5719(8) 0.119(3) Uani 1.00 d .
C14 C 0.5366(6) 0.6299(3) 0.6882(8) 0.130(3) Uani 1.00 d .
C15 C 0.5936(7) 0.6779(3) 0.639(1) 0.164(4) Uani 1.00 d .
C16 C 0.6821(8) 0.7042(4) 0.750(1) 0.215(5) Uani 1.00 d .
C17 C -0.0130(5) 0.2588(3) 0.7223(6) 0.101(2) Uani 1.00 d .
C18 C 0.0855(6) 0.2930(3) 0.7625(7) 0.112(2) Uani 1.00 d .
C19 C 0.0673(6) 0.3561(3) 0.8197(7) 0.119(2) Uani 1.00 d .
C20 C 0.1767(7) 0.3862(4) 0.8680(8) 0.143(3) Uani 1.00 d .
C21 C 0.1641(7) 0.4492(4) 0.9266(8) 0.154(3) Uani 1.00 d .
C22 C 0.2722(8) 0.4788(4) 0.9747(8) 0.163(3) Uani 1.00 d .
C23 C 0.2582(8) 0.5430(4) 1.0317(9) 0.173(4) Uani 1.00 d .
C24 C 0.3652(8) 0.5731(4) 1.0818(8) 0.169(4) Uani 1.00 d .
C25 C 0.341(1) 0.6405(5) 1.136(1) 0.266(6) Uani 1.00 d .
C26 C 0.452(1) 0.6650(7) 1.185(1) 0.362(9) Uani 1.00 d .
C27 C -0.4269(4) 0.1073(2) 0.4967(5) 0.074(1) Uani 1.00 d .
C28 C -0.4834(4) 0.1627(3) 0.5707(6) 0.095(2) Uani 1.00 d .
C29 C -0.5972(5) 0.1524(3) 0.5829(7) 0.114(2) Uani 1.00 d .
C30 C -0.6622(6) 0.2045(4) 0.6550(10) 0.154(3) Uani 1.00 d .
C31 C -0.2749(4) 0.0510(2) 0.3897(5) 0.066(1) Uani 1.00 d .
C32 C -0.1583(4) 0.0460(2) 0.3555(5) 0.080(2) Uani 1.00 d .
C33 C -0.1271(4) -0.0168(3) 0.2756(5) 0.084(2) Uani 1.00 d .
C34 C -0.1283(5) -0.0654(3) 0.3627(6) 0.093(2) Uani 1.00 d .
C35 C -0.2331(3) 0.1319(2) 0.6078(4) 0.063(1) Uani 1.00 d .
C36 C -0.2101(4) 0.0897(2) 0.7200(5) 0.072(2) Uani 1.00 d .
C37 C -0.1319(4) 0.1157(2) 0.8580(5) 0.080(2) Uani 1.00 d .
C38 C -0.1118(5) 0.0751(3) 0.9757(5) 0.096(2) Uani 1.00 d .
C39 C -0.3156(4) 0.1611(2) 0.3692(5) 0.074(2) Uani 1.00 d .
C40 C -0.3894(5) 0.1538(3) 0.2195(6) 0.121(2) Uani 1.00 d .
C41 C -0.3856(8) 0.2067(4) 0.1416(9) 0.193(5) Uani 1.00 d .
C42 C -0.296(1) 0.2152(9) 0.114(2) 0.207(9) Uani 0.50 d .
C43 C -0.390(1) 0.1980(7) -0.004(1) 0.162(6) Uani 0.50 d .
H1 H 0.0339 0.3767 0.2033 0.1064 Uiso 1.00 calc C7
H2 H -0.0388 0.4354 0.2373 0.1064 Uiso 1.00 calc C7
H3 H 0.0408 0.4371 0.4890 0.1096 Uiso 1.00 calc C8
H4 H 0.1231 0.3848 0.4391 0.1096 Uiso 1.00 calc C8
H5 H 0.1926 0.4443 0.3095 0.1178 Uiso 1.00 calc C9
H6 H 0.1079 0.4966 0.3527 0.1178 Uiso 1.00 calc C9
H7 H 0.1984 0.5044 0.5953 0.1181 Uiso 1.00 calc C10
H8 H 0.2849 0.4538 0.5481 0.1181 Uiso 1.00 calc C10
H9 H 0.3404 0.5130 0.4066 0.1215 Uiso 1.00 calc C11
H10 H 0.2540 0.5636 0.4537 0.1215 Uiso 1.00 calc C11
H11 H 0.3518 0.5736 0.6927 0.1312 Uiso 1.00 calc C12
H12 H 0.4397 0.5248 0.6414 0.1312 Uiso 1.00 calc C12
H13 H 0.4819 0.5863 0.4889 0.1427 Uiso 1.00 calc C13
H14 H 0.3963 0.6354 0.5453 0.1427 Uiso 1.00 calc C13
H15 H 0.5048 0.6476 0.7720 0.1562 Uiso 1.00 calc C14
H16 H 0.5907 0.5989 0.7145 0.1562 Uiso 1.00 calc C14
H17 H 0.6237 0.6602 0.5542 0.1964 Uiso 1.00 calc C15
H18 H 0.5392 0.7090 0.6145 0.1964 Uiso 1.00 calc C15
H19 H 0.7382 0.6740 0.7756 0.2582 Uiso 1.00 calc C16
H20 H 0.7121 0.7331 0.7105 0.2582 Uiso 1.00 calc C16
H21 H 0.6537 0.7228 0.8358 0.2582 Uiso 1.00 calc C16
H22 H -0.0483 0.2642 0.8061 0.1214 Uiso 1.00 calc C17
H23 H 0.0108 0.2179 0.6984 0.1214 Uiso 1.00 calc C17
H24 H 0.1361 0.2751 0.8361 0.1343 Uiso 1.00 calc C18
H25 H 0.1173 0.2899 0.6763 0.1343 Uiso 1.00 calc C18
H26 H 0.0216 0.3754 0.7445 0.1424 Uiso 1.00 calc C19
H27 H 0.0315 0.3602 0.9027 0.1424 Uiso 1.00 calc C19
H28 H 0.2221 0.3663 0.9425 0.1717 Uiso 1.00 calc C20
H29 H 0.2119 0.3818 0.7844 0.1717 Uiso 1.00 calc C20
H30 H 0.1190 0.4691 0.8521 0.1847 Uiso 1.00 calc C21
H31 H 0.1287 0.4536 1.0101 0.1847 Uiso 1.00 calc C21
H32 H 0.3169 0.4594 1.0506 0.1950 Uiso 1.00 calc C22
H33 H 0.3083 0.4738 0.8918 0.1950 Uiso 1.00 calc C22
H34 H 0.2140 0.5623 0.9553 0.2079 Uiso 1.00 calc C23
H35 H 0.2213 0.5479 1.1138 0.2079 Uiso 1.00 calc C23
H36 H 0.4094 0.5552 1.1603 0.2024 Uiso 1.00 calc C24
H37 H 0.4035 0.5684 1.0011 0.2024 Uiso 1.00 calc C24
H38 H 0.2983 0.6596 1.0584 0.3197 Uiso 1.00 calc C25
H39 H 0.3020 0.6461 1.2170 0.3197 Uiso 1.00 calc C25
H40 H 0.4936 0.6451 1.2622 0.4349 Uiso 1.00 calc C26
H41 H 0.4895 0.6589 1.1038 0.4349 Uiso 1.00 calc C26
H42 H 0.4423 0.7064 1.2208 0.4349 Uiso 1.00 calc C26
H43 H -0.4726 0.0949 0.4046 0.0887 Uiso 1.00 calc C27
H44 H -0.4203 0.0776 0.5585 0.0887 Uiso 1.00 calc C27
H45 H -0.4426 0.1739 0.6671 0.1140 Uiso 1.00 calc C28
H46 H -0.4867 0.1938 0.5140 0.1140 Uiso 1.00 calc C28
H47 H -0.6364 0.1408 0.4857 0.1363 Uiso 1.00 calc C29
H48 H -0.5922 0.1209 0.6388 0.1363 Uiso 1.00 calc C29
H49 H -0.6256 0.2164 0.7535 0.1846 Uiso 1.00 calc C30
H50 H -0.6688 0.2367 0.6006 0.1846 Uiso 1.00 calc C30
H51 H -0.7335 0.1937 0.6568 0.1846 Uiso 1.00 calc C30
H52 H -0.2775 0.0228 0.4525 0.0789 Uiso 1.00 calc C31
H53 H -0.3246 0.0419 0.2992 0.0789 Uiso 1.00 calc C31
H54 H -0.1545 0.0745 0.2940 0.0959 Uiso 1.00 calc C32
H55 H -0.1077 0.0539 0.4457 0.0959 Uiso 1.00 calc C32
H56 H -0.1781 -0.0241 0.1855 0.1005 Uiso 1.00 calc C33
H57 H -0.0551 -0.0175 0.2545 0.1005 Uiso 1.00 calc C33
H58 H -0.1999 -0.0655 0.3842 0.1121 Uiso 1.00 calc C34
H59 H -0.1087 -0.1026 0.3069 0.1121 Uiso 1.00 calc C34
H60 H -0.0768 -0.0591 0.4526 0.1121 Uiso 1.00 calc C34
H61 H -0.1649 0.1369 0.5815 0.0761 Uiso 1.00 calc C35
H62 H -0.2626 0.1689 0.6539 0.0761 Uiso 1.00 calc C35
H63 H -0.2774 0.0834 0.7470 0.0860 Uiso 1.00 calc C36
H64 H -0.1773 0.0527 0.6778 0.0860 Uiso 1.00 calc C36
H65 H -0.0636 0.1203 0.8314 0.0959 Uiso 1.00 calc C37
H66 H -0.1634 0.1535 0.8972 0.0959 Uiso 1.00 calc C37
H67 H -0.1798 0.0705 1.0032 0.1147 Uiso 1.00 calc C38
H68 H -0.0801 0.0372 0.9371 0.1147 Uiso 1.00 calc C38
H69 H -0.0630 0.0921 1.0601 0.1147 Uiso 1.00 calc C38
H70 H -0.3391 0.1980 0.4231 0.0890 Uiso 1.00 calc C39
H71 H -0.2427 0.1626 0.3535 0.0890 Uiso 1.00 calc C39
H72 H -0.3653 0.1182 0.1611 0.1449 Uiso 1.00 calc C40
H73 H -0.4629 0.1514 0.2318 0.1449 Uiso 1.00 calc C40

loop_
_atom_site_aniso_label
_atom_site_aniso_U_11
_atom_site_aniso_U_22
_atom_site_aniso_U_33
_atom_site_aniso_U_12
_atom_site_aniso_U_13
_atom_site_aniso_U_23
Pt1 0.0482(1) 0.0600(2) 0.0551(2) -0.0156(1) 0.0038(1) 0.0113(1)
S1 0.0664(7) 0.0739(9) 0.0665(7) -0.0035(6) 0.0143(6) 0.0247(6)
S2 0.0657(7) 0.0697(8) 0.0714(8) -0.0044(6) 0.0176(6) 0.0248(6)
S3 0.0818(9) 0.0706(9) 0.0635(7) 0.0098(7) 0.0164(6) 0.0177(6)
S4 0.0750(8) 0.0690(9) 0.0696(8) -0.0016(6) 0.0264(6) 0.0140(6)
S5 0.0870(9) 0.0732(9) 0.0684(8) 0.0114(7) 0.0191(7) 0.0173(6)
S6 0.0810(8) 0.0583(8) 0.0771(8) -0.0034(6) 0.0290(7) 0.0094(6)
S7 0.0887(10) 0.0646(9) 0.126(1) 0.0168(7) 0.0300(9) 0.0251(8)
S8 0.0850(9) 0.0748(10) 0.0840(9) -0.0096(7) 0.0354(7) -0.0052(7)
N1 0.064(2) 0.060(2) 0.057(2) -0.019(2) 0.000(2) 0.009(2)
C1 0.063(2) 0.062(3) 0.057(2) -0.008(2) 0.006(2) 0.011(2)
C2 0.059(2) 0.053(2) 0.059(2) -0.010(2) 0.007(2) 0.009(2)
C3 0.066(3) 0.059(2) 0.059(2) -0.012(2) 0.008(2) 0.001(2)
C4 0.068(3) 0.060(3) 0.062(2) -0.009(2) 0.010(2) 0.003(2)
C5 0.063(3) 0.052(2) 0.079(3) -0.001(2) 0.017(2) 0.001(2)
C6 0.058(3) 0.057(2) 0.073(3) -0.008(2) 0.010(2) -0.003(2)
C7 0.113(4) 0.054(3) 0.105(4) 0.000(3) 0.025(3) 0.026(3)
C8 0.107(4) 0.071(4) 0.101(4) 0.005(3) 0.033(3) 0.016(3)
C9 0.116(5) 0.080(4) 0.105(4) -0.011(3) 0.032(3) 0.016(3)
C10 0.109(5) 0.078(4) 0.108(4) 0.000(3) 0.027(3) 0.011(3)
C11 0.114(5) 0.077(4) 0.113(4) -0.008(3) 0.030(3) 0.004(3)
C12 0.111(5) 0.091(5) 0.119(5) -0.002(3) 0.019(3) 0.004(4)
C13 0.125(5) 0.092(5) 0.135(5) -0.018(4) 0.012(4) 0.012(4)
C14 0.129(6) 0.109(6) 0.136(6) -0.007(4) -0.005(4) 0.007(4)
C15 0.157(7) 0.092(6) 0.232(9) -0.039(5) 0.000(6) 0.020(5)
C16 0.165(9) 0.146(9) 0.29(1) -0.044(6) -0.055(7) 0.002(8)
C17 0.136(5) 0.098(5) 0.069(3) -0.002(3) 0.027(2) 0.008(3)
C18 0.128(5) 0.107(4) 0.093(4) 0.001(4) 0.010(4) 0.010(4)
C19 0.143(5) 0.096(4) 0.119(5) -0.014(4) 0.021(4) 0.021(4)
C20 0.164(6) 0.125(5) 0.134(6) -0.053(5) -0.011(5) 0.017(5)
C21 0.221(8) 0.121(5) 0.119(6) -0.080(6) -0.020(5) 0.032(4)
C22 0.219(8) 0.141(6) 0.120(6) -0.089(6) -0.042(6) 0.031(5)
C23 0.236(9) 0.137(6) 0.135(6) -0.079(7) -0.056(6) 0.047(5)
C24 0.227(9) 0.143(6) 0.129(6) -0.072(6) -0.036(6) 0.042(5)
C25 0.44(2) 0.128(6) 0.21(1) -0.10(1) -0.07(1) 0.049(7)
C26 0.50(2) 0.34(2) 0.25(1) -0.31(2) -0.09(1) 0.05(1)
C27 0.063(2) 0.082(3) 0.078(3) -0.022(2) 0.001(2) 0.018(2)
C28 0.080(3) 0.091(4) 0.116(5) 0.000(3) 0.022(3) 0.018(3)
C29 0.080(3) 0.140(6) 0.123(5) -0.013(3) 0.022(3) 0.018(4)
C30 0.109(5) 0.146(7) 0.219(9) 0.023(5) 0.080(5) 0.026(6)
C31 0.075(3) 0.061(3) 0.056(3) -0.018(2) -0.004(2) 0.003(2)
C32 0.081(3) 0.085(3) 0.076(3) -0.023(3) 0.018(3) 0.003(3)
C33 0.089(4) 0.091(3) 0.070(3) -0.014(3) 0.018(3) 0.001(2)
C34 0.100(4) 0.105(5) 0.080(4) -0.009(3) 0.013(3) 0.030(3)
C35 0.065(3) 0.067(3) 0.055(2) -0.021(2) 0.000(2) 0.002(2)
C36 0.084(3) 0.079(4) 0.054(2) -0.027(3) 0.004(2) 0.013(2)
C37 0.082(3) 0.095(4) 0.060(3) -0.028(3) 0.002(2) 0.002(2)
C38 0.112(4) 0.115(5) 0.058(3) -0.027(4) -0.006(3) 0.020(3)
C39 0.094(4) 0.060(3) 0.072(3) -0.015(3) 0.012(2) 0.019(2)
C40 0.144(6) 0.121(5) 0.080(4) -0.018(4) -0.025(3) 0.013(3)
C41 0.30(1) 0.182(9) 0.126(6) -0.051(9) 0.003(8) 0.108(6)
C42 0.29(2) 0.24(2) 0.11(1) -0.11(2) -0.03(1) 0.11(1)
C43 0.21(2) 0.17(2) 0.133(6) -0.06(1) 0.054(9) 0.05(1)

loop_
_atom_type_symbol
_atom_type_description
_atom_type_scat_dispersion_real
_atom_type_scat_dispersion_imag
_atom_type_scat_source
C C 0.003 0.002
;International Tables for Crystallography
(1992, Vol. C, Tables 4.2.6.8 and 6.1.1.1)
;
H H 0.000 0.000
;International Tables for Crystallography
(1992, Vol. C, Table 6.1.1.2)
;
S S 0.125 0.123
;International Tables for Crystallography
(1992, Vol. C, Tables 4.2.6.8 and 6.1.1.1)
;
N N 0.006 0.003
;International Tables for Crystallography
(1992, Vol. C, Tables 4.2.6.8 and 6.1.1.1)
;
Pt Pt -1.703 8.390
;International Tables for Crystallography
(1992, Vol. C, Tables 4.2.6.8 and 6.1.1.1)
;

loop_
_geom_angle_atom_site_label_1
_geom_angle_atom_site_label_2
_geom_angle_atom_site_label_3
_geom_angle
_geom_angle_site_symmetry_1
_geom_angle_site_symmetry_2
_geom_angle_site_symmetry_3
S1 Pt1 S1 180.0 1_555 1_555 2_655
S1 Pt1 S2 90.55(5) 1_555 1_555 1_555
S1 Pt1 S2 89.45(5) 1_555 1_555 2_655
S1 Pt1 S2 89.45(5) 2_655 1_555 1_555
S1 Pt1 S2 90.55(5) 2_655 1_555 2_655
S2 Pt1 S2 180.0 1_555 1_555 2_655
Pt1 S1 C1 101.0(2) 1_555 1_555 1_555
Pt1 S2 C2 101.1(2) 1_555 1_555 1_555
C1 S3 C3 95.4(3) 1_555 1_555 1_555
C2 S4 C3 95.4(3) 1_555 1_555 1_555
C4 S5 C5 94.8(3) 1_555 1_555 1_555
C4 S6 C6 95.0(3) 1_555 1_555 1_555
C5 S7 C7 101.9(3) 1_555 1_555 1_555
C6 S8 C17 101.7(3) 1_555 1_555 1_555
C27 N1 C31 105.8(4) 1_555 1_555 1_555
C27 N1 C35 111.5(4) 1_555 1_555 1_555
C27 N1 C39 111.0(4) 1_555 1_555 1_555
C31 N1 C35 111.2(4) 1_555 1_555 1_555
C31 N1 C39 111.9(4) 1_555 1_555 1_555
C35 N1 C39 105.4(4) 1_555 1_555 1_555
S1 C1 S3 119.1(3) 1_555 1_555 1_555
S1 C1 C2 123.3(5) 1_555 1_555 1_555
S3 C1 C2 117.5(4) 1_555 1_555 1_555
S2 C2 S4 119.6(3) 1_555 1_555 1_555
S2 C2 C1 123.9(4) 1_555 1_555 1_555
S4 C2 C1 116.3(4) 1_555 1_555 1_555
S3 C3 S4 113.7(3) 1_555 1_555 1_555
S3 C3 C4 123.2(5) 1_555 1_555 1_555
S4 C3 C4 123.0(4) 1_555 1_555 1_555
S5 C4 S6 112.6(3) 1_555 1_555 1_555
S5 C4 C3 123.4(4) 1_555 1_555 1_555
S6 C4 C3 123.8(5) 1_555 1_555 1_555
S5 C5 S7 117.6(3) 1_555 1_555 1_555
S5 C5 C6 116.2(5) 1_555 1_555 1_555
S7 C5 C6 125.3(5) 1_555 1_555 1_555
S6 C6 S8 119.0(3) 1_555 1_555 1_555
S6 C6 C5 117.3(4) 1_555 1_555 1_555
S8 C6 C5 123.0(5) 1_555 1_555 1_555
S7 C7 C8 115.8(5) 1_555 1_555 1_555
S7 C7 H1 107.9(5) 1_555 1_555 1_555
S7 C7 H2 107.9(5) 1_555 1_555 1_555
C8 C7 H1 107.9(6) 1_555 1_555 1_555
C8 C7 H2 107.9(6) 1_555 1_555 1_555
H1 C7 H2 109.5(6) 1_555 1_555 1_555
C7 C8 C9 112.1(6) 1_555 1_555 1_555
C7 C8 H3 108.8(7) 1_555 1_555 1_555
C7 C8 H4 108.8(6) 1_555 1_555 1_555
C9 C8 H3 108.8(6) 1_555 1_555 1_555
C9 C8 H4 108.8(7) 1_555 1_555 1_555
H3 C8 H4 109.5(7) 1_555 1_555 1_555
C8 C9 C10 115.8(6) 1_555 1_555 1_555
C8 C9 H5 107.9(7) 1_555 1_555 1_555
C8 C9 H6 107.9(7) 1_555 1_555 1_555
C10 C9 H5 107.9(7) 1_555 1_555 1_555
C10 C9 H6 107.9(7) 1_555 1_555 1_555
H5 C9 H6 109.5(7) 1_555 1_555 1_555
C9 C10 C11 112.6(6) 1_555 1_555 1_555
C9 C10 H7 108.7(7) 1_555 1_555 1_555
C9 C10 H8 108.7(7) 1_555 1_555 1_555
C11 C10 H7 108.7(7) 1_555 1_555 1_555
C11 C10 H8 108.7(7) 1_555 1_555 1_555
H7 C10 H8 109.5(7) 1_555 1_555 1_555
C10 C11 C12 115.4(7) 1_555 1_555 1_555
C10 C11 H9 108.0(7) 1_555 1_555 1_555
C10 C11 H10 108.0(7) 1_555 1_555 1_555
C12 C11 H9 108.0(7) 1_555 1_555 1_555
C12 C11 H10 108.0(7) 1_555 1_555 1_555
H9 C11 H10 109.5(8) 1_555 1_555 1_555
C11 C12 C13 112.2(7) 1_555 1_555 1_555
C11 C12 H11 108.8(7) 1_555 1_555 1_555
C11 C12 H12 108.8(7) 1_555 1_555 1_555
C13 C12 H11 108.8(7) 1_555 1_555 1_555
C13 C12 H12 108.8(7) 1_555 1_555 1_555
H11 C12 H12 109.5(8) 1_555 1_555 1_555
C12 C13 C14 116.6(8) 1_555 1_555 1_555
C12 C13 H13 107.7(7) 1_555 1_555 1_555
C12 C13 H14 107.7(8) 1_555 1_555 1_555
C14 C13 H13 107.7(8) 1_555 1_555 1_555
C14 C13 H14 107.7(8) 1_555 1_555 1_555
H13 C13 H14 109.5(8) 1_555 1_555 1_555
C13 C14 C15 113.4(8) 1_555 1_555 1_555
C13 C14 H15 108.5(8) 1_555 1_555 1_555
C13 C14 H16 108.5(8) 1_555 1_555 1_555
C15 C14 H15 108.5(9) 1_555 1_555 1_555
C15 C14 H16 108.5(9) 1_555 1_555 1_555
H15 C14 H16 109.5(9) 1_555 1_555 1_555
C14 C15 C16 115(1) 1_555 1_555 1_555
C14 C15 H17 108.0(9) 1_555 1_555 1_555
C14 C15 H18 108.0(9) 1_555 1_555 1_555
C16 C15 H17 107(1) 1_555 1_555 1_555
C16 C15 H18 108.0(9) 1_555 1_555 1_555
H17 C15 H18 109(1) 1_555 1_555 1_555
C15 C16 H19 109(1) 1_555 1_555 1_555
C15 C16 H20 109(1) 1_555 1_555 1_555
C15 C16 H21 109(1) 1_555 1_555 1_555
H19 C16 H20 109(1) 1_555 1_555 1_555
H19 C16 H21 109(1) 1_555 1_555 1_555
H20 C16 H21 109(1) 1_555 1_555 1_555
S8 C17 C18 114.9(6) 1_555 1_555 1_555
S8 C17 H22 108.1(6) 1_555 1_555 1_555
S8 C17 H23 108.1(5) 1_555 1_555 1_555
C18 C17 H22 108.1(7) 1_555 1_555 1_555
C18 C17 H23 108.1(8) 1_555 1_555 1_555
H22 C17 H23 109.5(7) 1_555 1_555 1_555
C17 C18 C19 116.4(8) 1_555 1_555 1_555
C17 C18 H24 107.7(8) 1_555 1_555 1_555
C17 C18 H25 107.7(7) 1_555 1_555 1_555
C19 C18 H24 107.7(7) 1_555 1_555 1_555
C19 C18 H25 107.7(8) 1_555 1_555 1_555
H24 C18 H25 109.5(8) 1_555 1_555 1_555
C18 C19 C20 111.8(8) 1_555 1_555 1_555
C18 C19 H26 108.9(8) 1_555 1_555 1_555
C18 C19 H27 108.9(8) 1_555 1_555 1_555
C20 C19 H26 108.9(8) 1_555 1_555 1_555
C20 C19 H27 108.9(8) 1_555 1_555 1_555
H26 C19 H27 109.5(9) 1_555 1_555 1_555
C19 C20 C21 114.4(10) 1_555 1_555 1_555
C19 C20 H28 108.2(8) 1_555 1_555 1_555
C19 C20 H29 108.2(8) 1_555 1_555 1_555
C21 C20 H28 108.2(9) 1_555 1_555 1_555
C21 C20 H29 108.2(9) 1_555 1_555 1_555
H28 C20 H29 109(1) 1_555 1_555 1_555
C20 C21 C22 114(1) 1_555 1_555 1_555
C20 C21 H30 108.2(8) 1_555 1_555 1_555
C20 C21 H31 108.2(8) 1_555 1_555 1_555
C22 C21 H30 108.2(8) 1_555 1_555 1_555
C22 C21 H31 108.2(8) 1_555 1_555 1_555
H30 C21 H31 109(1) 1_555 1_555 1_555
C21 C22 C23 113(1) 1_555 1_555 1_555
C21 C22 H32 108.4(9) 1_555 1_555 1_555
C21 C22 H33 108.4(8) 1_555 1_555 1_555
C23 C22 H32 108.4(8) 1_555 1_555 1_555
C23 C22 H33 108.4(9) 1_555 1_555 1_555
H32 C22 H33 109(1) 1_555 1_555 1_555
C22 C23 C24 114(1) 1_555 1_555 1_555
C22 C23 H34 108.2(9) 1_555 1_555 1_555
C22 C23 H35 108.2(9) 1_555 1_555 1_555
C24 C23 H34 108.2(9) 1_555 1_555 1_555
C24 C23 H35 108.2(9) 1_555 1_555 1_555
H34 C23 H35 109(1) 1_555 1_555 1_555
C23 C24 C25 110(1) 1_555 1_555 1_555
C23 C24 H36 109.3(9) 1_555 1_555 1_555
C23 C24 H37 109.3(9) 1_555 1_555 1_555
C25 C24 H36 109.3(10) 1_555 1_555 1_555
C25 C24 H37 109(1) 1_555 1_555 1_555
H36 C24 H37 109(1) 1_555 1_555 1_555
C24 C25 C26 105(1) 1_555 1_555 1_555
C24 C25 H38 110(1) 1_555 1_555 1_555
C24 C25 H39 110(1) 1_555 1_555 1_555
C26 C25 H38 110(1) 1_555 1_555 1_555
C26 C25 H39 110(1) 1_555 1_555 1_555
H38 C25 H39 109(1) 1_555 1_555 1_555
C25 C26 H40 109(1) 1_555 1_555 1_555
C25 C26 H41 109(1) 1_555 1_555 1_555
C25 C26 H42 109(2) 1_555 1_555 1_555
H40 C26 H41 109(2) 1_555 1_555 1_555
H40 C26 H42 109(1) 1_555 1_555 1_555
H41 C26 H42 109(1) 1_555 1_555 1_555
N1 C27 C28 116.4(5) 1_555 1_555 1_555
N1 C27 H43 107.7(5) 1_555 1_555 1_555
N1 C27 H44 107.7(5) 1_555 1_555 1_555
C28 C27 H43 107.7(6) 1_555 1_555 1_555
C28 C27 H44 107.7(6) 1_555 1_555 1_555
H43 C27 H44 109.5(6) 1_555 1_555 1_555
C27 C28 C29 110.7(6) 1_555 1_555 1_555
C27 C28 H45 109.2(6) 1_555 1_555 1_555
C27 C28 H46 109.2(6) 1_555 1_555 1_555
C29 C28 H45 109.2(7) 1_555 1_555 1_555
C29 C28 H46 109.2(7) 1_555 1_555 1_555
H45 C28 H46 109.5(7) 1_555 1_555 1_555
C28 C29 C30 115.8(8) 1_555 1_555 1_555
C28 C29 H47 107.9(7) 1_555 1_555 1_555
C28 C29 H48 107.9(7) 1_555 1_555 1_555
C30 C29 H47 107.9(8) 1_555 1_555 1_555
C30 C29 H48 107.9(8) 1_555 1_555 1_555
H47 C29 H48 109.5(8) 1_555 1_555 1_555
C29 C30 H49 109.5(8) 1_555 1_555 1_555
C29 C30 H50 109.5(8) 1_555 1_555 1_555
C29 C30 H51 109.5(9) 1_555 1_555 1_555
H49 C30 H50 109(1) 1_555 1_555 1_555
H49 C30 H51 109.5(9) 1_555 1_555 1_555
H50 C30 H51 109.5(9) 1_555 1_555 1_555
N1 C31 C32 114.2(4) 1_555 1_555 1_555
N1 C31 H52 108.3(5) 1_555 1_555 1_555
N1 C31 H53 108.3(5) 1_555 1_555 1_555
C32 C31 H52 108.3(5) 1_555 1_555 1_555
C32 C31 H53 108.3(5) 1_555 1_555 1_555
H52 C31 H53 109.5(5) 1_555 1_555 1_555
C31 C32 C33 111.3(5) 1_555 1_555 1_555
C31 C32 H54 109.0(6) 1_555 1_555 1_555
C31 C32 H55 109.0(5) 1_555 1_555 1_555
C33 C32 H54 109.0(6) 1_555 1_555 1_555
C33 C32 H55 109.0(6) 1_555 1_555 1_555
H54 C32 H55 109.5(6) 1_555 1_555 1_555
C32 C33 C34 114.0(5) 1_555 1_555 1_555
C32 C33 H56 108.3(6) 1_555 1_555 1_555
C32 C33 H57 108.3(6) 1_555 1_555 1_555
C34 C33 H56 108.3(6) 1_555 1_555 1_555
C34 C33 H57 108.3(6) 1_555 1_555 1_555
H56 C33 H57 109.5(6) 1_555 1_555 1_555
C33 C34 H58 109.5(6) 1_555 1_555 1_555
C33 C34 H59 109.5(6) 1_555 1_555 1_555
C33 C34 H60 109.5(6) 1_555 1_555 1_555
H58 C34 H59 109.5(7) 1_555 1_555 1_555
H58 C34 H60 109.5(6) 1_555 1_555 1_555
H59 C34 H60 109.5(7) 1_555 1_555 1_555
N1 C35 C36 116.2(4) 1_555 1_555 1_555
N1 C35 H61 107.8(4) 1_555 1_555 1_555
N1 C35 H62 107.8(5) 1_555 1_555 1_555
C36 C35 H61 107.8(5) 1_555 1_555 1_555
C36 C35 H62 107.8(5) 1_555 1_555 1_555
H61 C35 H62 109.5(5) 1_555 1_555 1_555
C35 C36 C37 110.1(5) 1_555 1_555 1_555
C35 C36 H63 109.3(5) 1_555 1_555 1_555
C35 C36 H64 109.3(5) 1_555 1_555 1_555
C37 C36 H63 109.3(5) 1_555 1_555 1_555
C37 C36 H64 109.3(5) 1_555 1_555 1_555
H63 C36 H64 109.5(6) 1_555 1_555 1_555
C36 C37 C38 111.0(5) 1_555 1_555 1_555
C36 C37 H65 109.1(5) 1_555 1_555 1_555
C36 C37 H66 109.1(6) 1_555 1_555 1_555
C38 C37 H65 109.1(6) 1_555 1_555 1_555
C38 C37 H66 109.1(6) 1_555 1_555 1_555
H65 C37 H66 109.5(6) 1_555 1_555 1_555
C37 C38 H67 109.5(6) 1_555 1_555 1_555
C37 C38 H68 109.5(6) 1_555 1_555 1_555
C37 C38 H69 109.5(6) 1_555 1_555 1_555
H67 C38 H68 109.5(7) 1_555 1_555 1_555
H67 C38 H69 109.5(6) 1_555 1_555 1_555
H68 C38 H69 109.5(7) 1_555 1_555 1_555
N1 C39 C40 117.2(5) 1_555 1_555 1_555
N1 C39 H70 107.5(5) 1_555 1_555 1_555
N1 C39 H71 107.5(5) 1_555 1_555 1_555
C40 C39 H70 107.5(6) 1_555 1_555 1_555
C40 C39 H71 107.5(6) 1_555 1_555 1_555
H70 C39 H71 109.5(6) 1_555 1_555 1_555
C39 C40 C41 110.1(7) 1_555 1_555 1_555
C39 C40 H72 109.3(7) 1_555 1_555 1_555
C39 C40 H73 109.3(6) 1_555 1_555 1_555
C41 C40 H72 109.3(7) 1_555 1_555 1_555
C41 C40 H73 109.3(8) 1_555 1_555 1_555
H72 C40 H73 109.5(7) 1_555 1_555 1_555
C40 C41 C42 117(1) 1_555 1_555 1_555
C40 C41 C43 119(1) 1_555 1_555 1_555

loop_
_geom_bond_atom_site_label_1
_geom_bond_atom_site_label_2
_geom_bond_distance
_geom_bond_site_symmetry_1
_geom_bond_site_symmetry_2
Pt1 S1 2.310(2) 1_555 1_555
Pt1 S1 2.310(2) 1_555 2_655
Pt1 S2 2.310(1) 1_555 1_555
Pt1 S2 2.310(1) 1_555 2_655
S1 C1 1.755(5) 1_555 1_555
S2 C2 1.744(6) 1_555 1_555
S3 C1 1.751(6) 1_555 1_555
S3 C3 1.758(5) 1_555 1_555
S4 C2 1.767(5) 1_555 1_555
S4 C3 1.751(6) 1_555 1_555
S5 C4 1.756(6) 1_555 1_555
S5 C5 1.768(6) 1_555 1_555
S6 C4 1.763(5) 1_555 1_555
S6 C6 1.745(6) 1_555 1_555
S7 C5 1.736(6) 1_555 1_555
S7 C7 1.804(7) 1_555 1_555
S8 C6 1.757(6) 1_555 1_555
S8 C17 1.809(7) 1_555 1_555
N1 C27 1.524(7) 1_555 1_555
N1 C31 1.531(7) 1_555 1_555
N1 C35 1.518(6) 1_555 1_555
N1 C39 1.539(6) 1_555 1_555
C1 C2 1.345(7) 1_555 1_555
C3 C4 1.336(7) 1_555 1_555
C5 C6 1.348(7) 1_555 1_555
C7 C8 1.509(9) 1_555 1_555
C8 C9 1.527(9) 1_555 1_555
C9 C10 1.505(9) 1_555 1_555
C10 C11 1.498(9) 1_555 1_555
C11 C12 1.503(10) 1_555 1_555
C12 C13 1.53(1) 1_555 1_555
C13 C14 1.48(1) 1_555 1_555
C14 C15 1.55(1) 1_555 1_555
C15 C16 1.46(1) 1_555 1_555
C17 C18 1.48(1) 1_555 1_555
C18 C19 1.46(1) 1_555 1_555
C19 C20 1.55(1) 1_555 1_555
C20 C21 1.45(1) 1_555 1_555
C21 C22 1.53(1) 1_555 1_555
C22 C23 1.48(1) 1_555 1_555
C23 C24 1.52(1) 1_555 1_555
C24 C25 1.55(2) 1_555 1_555
C25 C26 1.51(2) 1_555 1_555
C27 C28 1.502(9) 1_555 1_555
C28 C29 1.488(9) 1_555 1_555
C29 C30 1.50(1) 1_555 1_555
C31 C32 1.529(8) 1_555 1_555
C32 C33 1.543(9) 1_555 1_555
C33 C34 1.488(8) 1_555 1_555
C35 C36 1.508(7) 1_555 1_555
C36 C37 1.528(7) 1_555 1_555
C37 C38 1.523(8) 1_555 1_555
C39 C40 1.507(8) 1_555 1_555
C40 C41 1.527(10) 1_555 1_555
C41 C42 1.23(2) 1_555 1_555
C41 C43 1.33(1) 1_555 1_555
